data_2206696
loop_
_publ_author_name
'Xiao-Du Fu'
'Dong-Dong Lin'
'Duan-Jun Xu'

_publ_section_title
;Bis(benzimidazole-\k<i>N</i>)bis(salicylato-\k^2^<i>O</i>,<i>O</i>')cadmium(II)
 monohydrate
;
_journal_coeditor_code HB6247
_journal_issue 9
_journal_name_full 'Acta Crystallographica Section E'
_journal_page_first m1823
_journal_page_last m1825
_journal_paper_doi 10.1107/S1600536805026061
_journal_volume 61
_journal_year 2005
_chemical_formula_iupac '[Cd (C7 H5 O3)2 (C7 H6 N2)2] , H2 O'
_chemical_formula_moiety 'C28 H22 Cd N4 O6 , H2 O'
_chemical_formula_sum 'C28 H24 Cd N4 O7'
_chemical_formula_weight 640.91
_chemical_name_systematic
;
Bis(benzimidazole-\kN)bis(salicylato-\k^2^O,O')cadmium(II) monohydrate
;
_space_group_IT_number 2
_symmetry_cell_setting triclinic
_symmetry_space_group_name_Hall '-P 1'
_symmetry_space_group_name_H-M 'P -1'
_atom_sites_solution_hydrogens geom
_atom_sites_solution_primary direct
_atom_sites_solution_secondary difmap
_audit_creation_method SHELXL97
_cell_angle_alpha 81.154(4)
_cell_angle_beta 89.470(4)
_cell_angle_gamma 69.204(4)
_cell_formula_units_Z 2
_cell_length_a 9.336(3)
_cell_length_b 11.370(3)
_cell_length_c 13.967(4)
_cell_measurement_reflns_used 6836
_cell_measurement_temperature 295(2)
_cell_measurement_theta_max 24.6
_cell_measurement_theta_min 2.5
_cell_volume 1367.9(7)
_computing_cell_refinement PROCESS-AUTO
_computing_data_collection 'PROCESS-AUTO (Rigaku, 1998)'
_computing_data_reduction 'Crystal Structure (Rigaku/MSC, 2002)'
_computing_molecular_graphics 'ORTEP-3 for Windows (Farrugia, 1997)'
_computing_publication_material 'WinGX (Farrugia, 1999)'
_computing_structure_refinement 'SHELXL97 (Sheldrick, 1997)'
_computing_structure_solution 'SIR92 (Altomare et al., 1993)'
_diffrn_ambient_temperature 295(2)
_diffrn_detector_area_resol_mean 10.00
_diffrn_measured_fraction_theta_full 0.99
_diffrn_measured_fraction_theta_max 0.99
_diffrn_measurement_device_type 'Rigaku R-AXIS RAPID'
_diffrn_measurement_method \w
_diffrn_radiation_monochromator graphite
_diffrn_radiation_source 'fine-focus sealed tube'
_diffrn_radiation_type MoK\a
_diffrn_radiation_wavelength 0.71073
_diffrn_reflns_av_R_equivalents 0.0374
_diffrn_reflns_av_sigmaI/netI 0.0791
_diffrn_reflns_limit_h_max 11
_diffrn_reflns_limit_h_min -11
_diffrn_reflns_limit_k_max 13
_diffrn_reflns_limit_k_min -12
_diffrn_reflns_limit_l_max 16
_diffrn_reflns_limit_l_min -11
_diffrn_reflns_number 7395
_diffrn_reflns_theta_full 25.2
_diffrn_reflns_theta_max 25.2
_diffrn_reflns_theta_min 2.2
_diffrn_standards_number 0
_exptl_absorpt_coefficient_mu 0.851
_exptl_absorpt_correction_T_max 0.778
_exptl_absorpt_correction_T_min 0.678
_exptl_absorpt_correction_type multi-scan
_exptl_absorpt_process_details '(ABSCOR; Higashi, 1995)'
_exptl_crystal_colour colourless
_exptl_crystal_density_diffrn 1.556
_exptl_crystal_density_meas 1.558
_exptl_crystal_density_method 'flotation in dibromoethane/cyclohexane'
_exptl_crystal_description block
_exptl_crystal_F_000 648
_exptl_crystal_size_max 0.45
_exptl_crystal_size_mid 0.38
_exptl_crystal_size_min 0.29
_refine_diff_density_max 0.55
_refine_diff_density_min -0.59
_refine_ls_extinction_coef 0.0028(6)
_refine_ls_extinction_expression Fc^*^=kFc[1+0.001xFc^2^\l^3^/sin(2\q)]^-1/4^
_refine_ls_extinction_method 'SHELXL97 (Sheldrick, 1997)'
_refine_ls_goodness_of_fit_ref 1.011
_refine_ls_hydrogen_treatment constr
_refine_ls_matrix_type full
_refine_ls_number_parameters 362
_refine_ls_number_reflns 4894
_refine_ls_number_restraints 0
_refine_ls_restrained_S_all 1.011
_refine_ls_R_factor_all 0.068
_refine_ls_R_factor_gt 0.046
_refine_ls_shift/su_max 0.000
_refine_ls_shift/su_mean 0.000
_refine_ls_structure_factor_coef Fsqd
_refine_ls_weighting_details 'calc w = 1/[\s^2^(Fo^2^)+(0.0302P)^2^] where P=(Fo^2^+2Fc^2^)/3'
_refine_ls_weighting_scheme calc
_refine_ls_wR_factor_gt 0.086
_refine_ls_wR_factor_ref 0.096
_reflns_number_gt 3657
_reflns_number_total 4894
_reflns_threshold_expression I>2\s(I)
_cod_data_source_file hb6247.cif
_cod_data_source_block I
_cod_original_cell_volume 1367.8(7)
_cod_database_code 2206696
_cod_database_fobs_code 2206696

loop_
_symmetry_equiv_pos_as_xyz
'x, y, z'
'-x, -y, -z'

loop_
_atom_site_label
_atom_site_fract_x
_atom_site_fract_y
_atom_site_fract_z
_atom_site_U_iso_or_equiv
_atom_site_adp_type
_atom_site_calc_flag
_atom_site_refinement_flags
_atom_site_occupancy
_atom_site_type_symbol
Cd 0.24053(4) 0.46320(3) 0.72997(2) 0.03798(14) Uani d . 1 Cd
O1 0.2195(4) 0.6558(3) 0.6246(2) 0.0490(8) Uani d . 1 O
O2 0.2890(4) 0.6363(3) 0.7784(2) 0.0545(9) Uani d . 1 O
O3 0.3687(5) 0.8057(4) 0.8376(3) 0.0735(11) Uani d . 1 O
H3A 0.3679 0.7295 0.8435 0.110 Uiso d R 1 H
O4 0.4983(3) 0.3570(3) 0.6927(2) 0.0513(8) Uani d . 1 O
O5 0.4125(3) 0.2691(3) 0.8202(2) 0.0504(8) Uani d . 1 O
O6 0.7620(4) 0.2447(3) 0.6316(2) 0.0568(9) Uani d . 1 O
H6A 0.6742 0.3120 0.6425 0.085 Uiso d R 1 H
O1W 0.6131(4) 0.7598(4) 0.9797(3) 0.0862(13) Uani d . 1 O
H1A 0.5930 0.7418 1.0438 0.129 Uiso d R 1 H
H1B 0.5211 0.7961 0.9391 0.129 Uiso d R 1 H
N11 -0.1476(5) 0.5686(4) 0.9153(3) 0.0597(12) Uani d . 1 N
H11 -0.2190 0.6272 0.9385 0.072 Uiso calc R 1 H
N13 0.0605(4) 0.4774(3) 0.8387(3) 0.0411(9) Uani d . 1 N
N21 0.0180(4) 0.3069(3) 0.5311(3) 0.0431(9) Uani d . 1 N
H21 -0.0491 0.2747 0.5189 0.052 Uiso calc R 1 H
N23 0.1498(4) 0.3905(3) 0.6132(2) 0.0369(9) Uani d . 1 N
C12 -0.0309(5) 0.5833(5) 0.8664(3) 0.0484(12) Uani d . 1 C
H12 -0.0154 0.6604 0.8530 0.058 Uiso calc R 1 H
C14 0.0488(7) 0.2573(5) 0.8708(3) 0.0591(14) Uani d . 1 C
H14 0.1379 0.2177 0.8401 0.071 Uiso calc R 1 H
C15 -0.0373(9) 0.1904(6) 0.9146(4) 0.083(2) Uani d . 1 C
H15 -0.0063 0.1034 0.9133 0.100 Uiso calc R 1 H
C16 -0.1702(10) 0.2501(9) 0.9609(5) 0.100(3) Uani d . 1 C
H16 -0.2263 0.2017 0.9890 0.120 Uiso calc R 1 H
C17 -0.2204(7) 0.3755(8) 0.9664(4) 0.083(2) Uani d . 1 C
H17 -0.3085 0.4142 0.9983 0.100 Uiso calc R 1 H
C18 -0.1341(6) 0.4438(6) 0.9222(3) 0.0578(14) Uani d . 1 C
C19 -0.0032(5) 0.3868(5) 0.8745(3) 0.0446(12) Uani d . 1 C
C22 0.0372(5) 0.3465(4) 0.6136(3) 0.0404(11) Uani d . 1 C
H22 -0.0234 0.3431 0.6665 0.048 Uiso calc R 1 H
C24 0.3225(5) 0.4178(4) 0.4782(3) 0.0453(12) Uani d . 1 C
H24 0.3766 0.4549 0.5114 0.054 Uiso calc R 1 H
C25 0.3520(6) 0.3973(5) 0.3842(4) 0.0579(14) Uani d . 1 C
H25 0.4260 0.4241 0.3526 0.069 Uiso calc R 1 H
C26 0.2764(6) 0.3388(5) 0.3351(4) 0.0650(15) Uani d . 1 C
H26 0.3044 0.3228 0.2730 0.078 Uiso calc R 1 H
C27 0.1609(6) 0.3037(5) 0.3757(3) 0.0555(13) Uani d . 1 C
H27 0.1083 0.2657 0.3421 0.067 Uiso calc R 1 H
C28 0.1257(5) 0.3272(4) 0.4690(3) 0.0399(11) Uani d . 1 C
C29 0.2078(5) 0.3801(4) 0.5207(3) 0.0349(10) Uani d . 1 C
C31 0.2648(5) 0.6976(4) 0.6903(4) 0.0404(11) Uani d . 1 C
C32 0.2984(5) 0.8188(4) 0.6708(3) 0.0378(11) Uani d . 1 C
C33 0.3482(5) 0.8661(4) 0.7451(4) 0.0484(12) Uani d . 1 C
C34 0.3769(6) 0.9789(5) 0.7233(5) 0.0663(16) Uani d . 1 C
H34 0.4072 1.0124 0.7727 0.080 Uiso calc R 1 H
C35 0.3613(7) 1.0402(5) 0.6311(5) 0.0763(18) Uani d . 1 C
H35 0.3825 1.1148 0.6180 0.092 Uiso calc R 1 H
C36 0.3146(7) 0.9943(5) 0.5563(4) 0.0685(16) Uani d . 1 C
H36 0.3052 1.0368 0.4929 0.082 Uiso calc R 1 H
C37 0.2818(6) 0.8838(4) 0.5772(4) 0.0527(13) Uani d . 1 C
H37 0.2481 0.8528 0.5273 0.063 Uiso calc R 1 H
C41 0.5165(5) 0.2647(4) 0.7618(3) 0.0399(11) Uani d . 1 C
C42 0.6613(5) 0.1519(4) 0.7697(3) 0.0349(10) Uani d . 1 C
C43 0.7755(5) 0.1472(4) 0.7046(3) 0.0412(11) Uani d . 1 C
C44 0.9092(6) 0.0414(5) 0.7137(4) 0.0557(14) Uani d . 1 C
H44 0.9860 0.0382 0.6701 0.067 Uiso calc R 1 H
C45 0.9283(6) -0.0584(5) 0.7869(4) 0.0627(15) Uani d . 1 C
H45 1.0186 -0.1292 0.7925 0.075 Uiso calc R 1 H
C46 0.8162(6) -0.0564(4) 0.8528(4) 0.0569(14) Uani d . 1 C
H46 0.8304 -0.1246 0.9025 0.068 Uiso calc R 1 H
C47 0.6843(5) 0.0483(4) 0.8429(3) 0.0442(12) Uani d . 1 C
H47 0.6077 0.0504 0.8864 0.053 Uiso calc R 1 H

loop_
_atom_site_aniso_label
_atom_site_aniso_U_11
_atom_site_aniso_U_22
_atom_site_aniso_U_33
_atom_site_aniso_U_12
_atom_site_aniso_U_13
_atom_site_aniso_U_23
Cd 0.0338(2) 0.0384(2) 0.0412(2) -0.01260(15) 0.00401(14) -0.00594(15)
O1 0.052(2) 0.0474(19) 0.053(2) -0.0236(17) -0.0017(17) -0.0099(17)
O2 0.066(2) 0.0477(19) 0.053(2) -0.0252(18) 0.0005(18) -0.0069(18)
O3 0.101(3) 0.084(3) 0.050(2) -0.054(3) -0.017(2) -0.001(2)
O4 0.0360(19) 0.0505(19) 0.055(2) -0.0066(16) 0.0026(16) 0.0068(17)
O5 0.0362(19) 0.059(2) 0.0444(19) -0.0052(16) 0.0067(16) -0.0019(16)
O6 0.044(2) 0.059(2) 0.058(2) -0.0123(17) 0.0127(17) 0.0034(18)
O1W 0.056(3) 0.126(3) 0.049(2) 0.002(2) 0.0059(19) -0.014(2)
N11 0.041(3) 0.085(3) 0.040(2) -0.005(2) 0.008(2) -0.015(2)
N13 0.040(2) 0.043(2) 0.039(2) -0.0143(19) 0.0084(18) -0.0048(18)
N21 0.039(2) 0.044(2) 0.048(2) -0.0181(19) -0.0022(19) -0.0062(19)
N23 0.032(2) 0.038(2) 0.040(2) -0.0124(17) 0.0030(17) -0.0014(17)
C12 0.047(3) 0.056(3) 0.038(3) -0.013(3) 0.002(2) -0.008(2)
C14 0.082(4) 0.072(4) 0.038(3) -0.047(3) 0.003(3) -0.005(3)
C15 0.132(6) 0.100(5) 0.054(4) -0.084(5) 0.006(4) -0.012(4)
C16 0.125(7) 0.170(8) 0.054(4) -0.116(7) 0.012(4) -0.012(5)
C17 0.068(4) 0.151(7) 0.045(4) -0.057(5) 0.016(3) -0.020(4)
C18 0.054(3) 0.103(5) 0.030(3) -0.042(3) 0.005(2) -0.014(3)
C19 0.047(3) 0.069(3) 0.027(2) -0.033(3) 0.004(2) -0.007(2)
C22 0.036(3) 0.043(3) 0.040(3) -0.013(2) 0.005(2) -0.003(2)
C24 0.034(3) 0.048(3) 0.051(3) -0.012(2) 0.004(2) -0.005(2)
C25 0.038(3) 0.076(4) 0.049(3) -0.012(3) 0.011(3) -0.001(3)
C26 0.051(4) 0.089(4) 0.041(3) -0.008(3) 0.007(3) -0.011(3)
C27 0.058(3) 0.064(3) 0.040(3) -0.013(3) -0.004(3) -0.014(3)
C28 0.034(3) 0.038(3) 0.041(3) -0.006(2) -0.001(2) -0.002(2)
C29 0.026(2) 0.036(2) 0.037(3) -0.0058(19) -0.001(2) -0.001(2)
C31 0.024(2) 0.038(3) 0.056(3) -0.007(2) 0.006(2) -0.008(2)
C32 0.033(3) 0.036(2) 0.044(3) -0.013(2) 0.005(2) -0.003(2)
C33 0.042(3) 0.047(3) 0.057(3) -0.018(2) -0.002(2) -0.006(3)
C34 0.065(4) 0.056(3) 0.090(5) -0.035(3) -0.002(3) -0.016(3)
C35 0.080(5) 0.043(3) 0.111(5) -0.032(3) 0.010(4) 0.000(4)
C36 0.079(4) 0.046(3) 0.073(4) -0.021(3) 0.005(3) 0.008(3)
C37 0.057(3) 0.041(3) 0.054(3) -0.013(2) 0.004(3) -0.001(2)
C41 0.034(3) 0.044(3) 0.042(3) -0.013(2) 0.000(2) -0.010(2)
C42 0.029(2) 0.039(2) 0.034(2) -0.008(2) -0.001(2) -0.007(2)
C43 0.035(3) 0.044(3) 0.045(3) -0.014(2) 0.003(2) -0.011(2)
C44 0.040(3) 0.057(3) 0.068(4) -0.013(3) 0.014(3) -0.017(3)
C45 0.046(3) 0.049(3) 0.084(4) -0.004(3) 0.014(3) -0.015(3)
C46 0.051(3) 0.041(3) 0.068(4) -0.009(3) 0.006(3) 0.001(3)
C47 0.041(3) 0.044(3) 0.047(3) -0.015(2) 0.009(2) -0.006(2)

loop_
_atom_type_symbol
_atom_type_description
_atom_type_scat_dispersion_real
_atom_type_scat_dispersion_imag
_atom_type_scat_source
C C 0.0033 0.0000 'International Tables Vol C Tables 4.2.6.8 and 6.1.1.4'
H H 0.0000 0.0000 'International Tables Vol C Tables 4.2.6.8 and 6.1.1.4'
O O 0.0106 0.0000 'International Tables Vol C Tables 4.2.6.8 and 6.1.1.4'
Cd Cd -0.8075 0.0000 'International Tables Vol C Tables 4.2.6.8 and 6.1.1.4'
N N 0.0061 0.0000 'International Tables Vol C Tables 4.2.6.8 and 6.1.1.4'

loop_
_geom_angle_atom_site_label_1
_geom_angle_atom_site_label_2
_geom_angle_atom_site_label_3
_geom_angle
_geom_angle_publ_flag
N13 Cd N23 101.12(13) y
N13 Cd O2 90.96(12) y
N23 Cd O2 146.99(12) y
N13 Cd O4 146.59(12) y
N23 Cd O4 92.15(12) y
O2 Cd O4 94.32(11) y
N13 Cd O5 92.29(12) y
N23 Cd O5 101.25(11) y
O2 Cd O5 108.91(12) y
O4 Cd O5 54.85(10) y
N13 Cd O1 116.40(12) y
N23 Cd O1 92.05(12) y
O2 Cd O1 55.30(11) y
O4 Cd O1 93.32(10) y
O5 Cd O1 145.47(11) y
C31 O1 Cd 91.9(3) ?
C31 O2 Cd 91.6(3) ?
C41 O4 Cd 92.5(3) ?
C41 O5 Cd 92.3(3) ?
C33 O3 H3A 113.6 ?
C43 O6 H6A 106.2 ?
H1A O1W H1B 111.8 ?
C12 N11 C18 107.8(4) ?
C12 N11 H11 126.1 ?
C18 N11 H11 126.1 ?
C12 N13 C19 104.4(4) ?
C12 N13 Cd 125.8(3) ?
C19 N13 Cd 128.3(3) ?
C22 N21 C28 107.4(4) ?
C22 N21 H21 126.3 ?
C28 N21 H21 126.3 ?
C22 N23 C29 104.4(4) ?
C22 N23 Cd 130.1(3) ?
C29 N23 Cd 125.4(3) ?
N13 C12 N11 113.1(4) ?
N13 C12 H12 123.5 ?
N11 C12 H12 123.5 ?
C15 C14 C19 116.8(5) ?
C15 C14 H14 121.6 ?
C19 C14 H14 121.6 ?
C14 C15 C16 121.4(6) ?
C14 C15 H15 119.3 ?
C16 C15 H15 119.3 ?
C17 C16 C15 122.3(6) ?
C17 C16 H16 118.9 ?
C15 C16 H16 118.9 ?
C16 C17 C18 116.7(6) ?
C16 C17 H17 121.7 ?
C18 C17 H17 121.7 ?
N11 C18 C19 105.3(4) ?
N11 C18 C17 132.7(6) ?
C19 C18 C17 121.9(6) ?
C18 C19 C14 120.9(5) ?
C18 C19 N13 109.3(4) ?
C14 C19 N13 129.8(4) ?
N23 C22 N21 113.7(4) ?
N23 C22 H22 123.2 ?
N21 C22 H22 123.2 ?
C25 C24 C29 116.4(5) ?
C25 C24 H24 121.8 ?
C29 C24 H24 121.8 ?
C26 C25 C24 122.5(5) ?
C26 C25 H25 118.7 ?
C24 C25 H25 118.7 ?
C27 C26 C25 121.4(5) ?
C27 C26 H26 119.3 ?
C25 C26 H26 119.3 ?
C26 C27 C28 117.1(5) ?
C26 C27 H27 121.5 ?
C28 C27 H27 121.5 ?
N21 C28 C27 133.1(4) ?
N21 C28 C29 105.3(4) ?
C27 C28 C29 121.5(4) ?
C24 C29 C28 120.9(4) ?
C24 C29 N23 129.9(4) ?
C28 C29 N23 109.2(4) ?
O1 C31 O2 120.9(4) ?
O1 C31 C32 121.6(4) ?
O2 C31 C32 117.5(4) ?
O1 C31 Cd 61.1(2) ?
O2 C31 Cd 60.0(2) ?
C32 C31 Cd 173.2(3) ?
C37 C32 C33 119.2(4) ?
C37 C32 C31 119.4(4) ?
C33 C32 C31 121.4(4) ?
O3 C33 C34 119.2(5) ?
O3 C33 C32 121.8(4) ?
C34 C33 C32 119.1(5) ?
C35 C34 C33 120.8(5) ?
C35 C34 H34 119.6 ?
C33 C34 H34 119.6 ?
C34 C35 C36 121.3(5) ?
C34 C35 H35 119.4 ?
C36 C35 H35 119.4 ?
C35 C36 C37 118.7(5) ?
C35 C36 H36 120.6 ?
C37 C36 H36 120.6 ?
C32 C37 C36 121.0(5) ?
C32 C37 H37 119.5 ?
C36 C37 H37 119.5 ?
O5 C41 O4 120.1(4) ?
O5 C41 C42 121.3(4) ?
O4 C41 C42 118.5(4) ?
O5 C41 Cd 60.5(2) ?
O4 C41 Cd 59.8(2) ?
C42 C41 Cd 173.7(3) ?
C43 C42 C47 118.6(4) ?
C43 C42 C41 121.1(4) ?
C47 C42 C41 120.3(4) ?
O6 C43 C44 117.9(4) ?
O6 C43 C42 122.1(4) ?
C44 C43 C42 120.0(4) ?
C45 C44 C43 119.8(5) ?
C45 C44 H44 120.1 ?
C43 C44 H44 120.1 ?
C44 C45 C46 121.5(5) ?
C44 C45 H45 119.3 ?
C46 C45 H45 119.3 ?
C47 C46 C45 118.3(5) ?
C47 C46 H46 120.9 ?
C45 C46 H46 120.9 ?
C46 C47 C42 121.8(4) ?
C46 C47 H47 119.1 ?
C42 C47 H47 119.1 ?

loop_
_geom_bond_atom_site_label_1
_geom_bond_atom_site_label_2
_geom_bond_distance
_geom_bond_publ_flag
Cd O1 2.389(3) y
Cd O2 2.362(3) y
Cd O4 2.372(3) y
Cd O5 2.388(3) y
Cd N13 2.235(3) y
Cd N23 2.236(3) y
Cd C31 2.726(4) ?
Cd C41 2.741(5) ?
O1 C31 1.238(5) ?
O2 C31 1.296(5) ?
O3 C33 1.347(5) ?
O3 H3A 0.8593 ?
O4 C41 1.275(5) ?
O5 C41 1.255(5) ?
O6 C43 1.357(5) ?
O6 H6A 0.9325 ?
O1W H1A 0.9196 ?
O1W H1B 0.9570 ?
N11 C12 1.327(5) ?
N11 C18 1.367(6) ?
N11 H11 0.8600 ?
N13 C12 1.316(5) ?
N13 C19 1.392(5) ?
N21 C22 1.336(5) ?
N21 C28 1.379(5) ?
N21 H21 0.8600 ?
N23 C22 1.315(5) ?
N23 C29 1.401(5) ?
C12 H12 0.9300 ?
C14 C15 1.371(7) ?
C14 C19 1.386(6) ?
C14 H14 0.9300 ?
C15 C16 1.393(9) ?
C15 H15 0.9300 ?
C16 C17 1.348(9) ?
C16 H16 0.9300 ?
C17 C18 1.386(7) ?
C17 H17 0.9300 ?
C18 C19 1.383(6) ?
C22 H22 0.9300 ?
C24 C25 1.378(6) ?
C24 C29 1.384(6) ?
C24 H24 0.9300 ?
C25 C26 1.377(7) ?
C25 H25 0.9300 ?
C26 C27 1.366(7) ?
C26 H26 0.9300 ?
C27 C28 1.384(6) ?
C27 H27 0.9300 ?
C28 C29 1.394(6) ?
C31 C32 1.504(6) ?
C32 C37 1.381(6) ?
C32 C33 1.393(6) ?
C33 C34 1.389(6) ?
C34 C35 1.348(8) ?
C34 H34 0.9300 ?
C35 C36 1.375(8) ?
C35 H35 0.9300 ?
C36 C37 1.385(6) ?
C36 H36 0.9300 ?
C37 H37 0.9300 ?
C41 C42 1.488(6) ?
C42 C43 1.387(6) ?
C42 C47 1.389(6) ?
C43 C44 1.382(6) ?
C44 C45 1.367(7) ?
C44 H44 0.9300 ?
C45 C46 1.383(6) ?
C45 H45 0.9300 ?
C46 C47 1.366(6) ?
C46 H46 0.9300 ?
C47 H47 0.9300 ?

loop_
_geom_hbond_atom_site_label_D
_geom_hbond_atom_site_label_H
_geom_hbond_atom_site_label_A
_geom_hbond_site_symmetry_A
_geom_hbond_distance_DH
_geom_hbond_distance_HA
_geom_hbond_distance_DA
_geom_hbond_angle_DHA
_geom_hbond_publ_flag
O1W H1A O5 2_667 0.92 1.89 2.782(5) 164 y
O1W H1B O3 . 0.96 1.98 2.887(6) 157 y
O3 H3A O2 . 0.86 1.83 2.543(6) 139 y
O6 H6A O4 . 0.93 1.72 2.546(5) 147 y
N11 H11 O1W 1_455 0.86 1.91 2.764(6) 175 y
N21 H21 O6 1_455 0.86 2.43 3.003(5) 124 y
N21 H21 O1 2_566 0.86 2.42 2.994(5) 125 y
